data_7061669
loop_
_publ_author_name
'Zimnitskiy, Nikolay S.'
'Barkov, Alexey Yu.'
'Kochnev, Ivan A.'
'Kutyashev, Igor B.'
'Korotaev, Vladislav Yu.'
'Sosnovskikh, Vyacheslav Ya.'

_publ_section_title
;
 Highly diastereoselective annulation of 2-substituted
 3-nitro-2H-chromenes with hemicurcuminoids and curcuminoids via a double
 and triple Michael reaction cascade
;
_journal_issue 33
_journal_name_full 'New Journal of Chemistry'
_journal_page_first 16047
_journal_page_last 16057
_journal_paper_doi 10.1039/D2NJ02019J
_journal_volume 46
_journal_year 2022
_chemical_formula_moiety 'C27 H20 F3 N O5'
_chemical_formula_sum 'C27 H20 F3 N O5'
_chemical_formula_weight 495.44
_space_group_crystal_system triclinic
_space_group_IT_number 2
_space_group_name_Hall '-P 1'
_space_group_name_H-M_alt 'P -1'
_atom_sites_solution_hydrogens mixed
_atom_sites_solution_primary direct
_audit_creation_date 2020-09-22
_audit_creation_method
;
Olex2 1.3
(compiled 2020.07.31 svn.rc2a77460 for OlexSys, GUI svn.r6145)
;
_audit_update_record
;
2022-02-24 deposited with the CCDC.	2022-07-24 downloaded from the CCDC.
;
_cell_angle_alpha 87.355(5)
_cell_angle_beta 85.247(5)
_cell_angle_gamma 88.238(5)
_cell_formula_units_Z 4
_cell_length_a 9.7920(6)
_cell_length_b 12.2767(8)
_cell_length_c 19.2845(12)
_cell_measurement_reflns_used 3470
_cell_measurement_temperature 295(2)
_cell_measurement_theta_max 25.7300
_cell_measurement_theta_min 3.6530
_cell_volume 2307.0(3)
_computing_cell_refinement 'CrysAlisPro 1.171.39.38a (Rigaku OD, 2017)'
_computing_data_collection 'CrysAlisPro 1.171.39.38a (Rigaku OD, 2017)'
_computing_data_reduction 'CrysAlisPro 1.171.39.38a (Rigaku OD, 2017)'
_computing_molecular_graphics 'Olex2 1.3 (Dolomanov et al., 2009)'
_computing_publication_material 'Olex2 1.3 (Dolomanov et al., 2009)'
_computing_structure_refinement 'SHELXL 2018/3 (Sheldrick, 2015)'
_computing_structure_solution 'SHELXS  (Sheldrick, 2008)'
_diffrn_ambient_temperature 295(2)
_diffrn_detector 'CCD plate'
_diffrn_detector_area_resol_mean 16.5253
_diffrn_detector_type Sapphire3
_diffrn_measured_fraction_theta_full 0.992
_diffrn_measured_fraction_theta_max 0.861
_diffrn_measurement_details
;
List of Runs (angles in degrees, time in seconds):

  # Type    Start    End  Width  t~exp~   \w     \q     \k     \f   Frames
#--------------------------------------------------------------------------
  1  \w    -10.00  63.00   1.00   60.00    --   22.21-101.00 161.00   73
  2  \w    -67.00  23.00   1.00   60.00    --  -23.92 101.00 -95.00   90
  3  \w      1.00  91.00   1.00   60.00    --   22.21  57.00 150.00   90
  4  \w     -2.00  92.00   1.00   60.00    --   22.21  38.00 -90.00   94
  5  \w    -92.00   4.00   1.00   60.00    --  -23.92 -77.00   0.00   96
;
_diffrn_measurement_device 'four-circle diffractometer'
_diffrn_measurement_device_type 'Xcalibur, Sapphire3'
_diffrn_measurement_method '\w scans'
_diffrn_orient_matrix_type 'CrysAlisPro convention (1999,Acta A55,543-557)'
_diffrn_orient_matrix_UB_11 -0.0334647000
_diffrn_orient_matrix_UB_12 0.0194106000
_diffrn_orient_matrix_UB_13 -0.0295764000
_diffrn_orient_matrix_UB_21 0.0645052000
_diffrn_orient_matrix_UB_22 0.0061857000
_diffrn_orient_matrix_UB_23 -0.0191739000
_diffrn_orient_matrix_UB_31 -0.0025259000
_diffrn_orient_matrix_UB_32 -0.0541537000
_diffrn_orient_matrix_UB_33 -0.0110635000
_diffrn_radiation_monochromator graphite
_diffrn_radiation_probe x-ray
_diffrn_radiation_type 'Mo K\a'
_diffrn_radiation_wavelength 0.71073
_diffrn_reflns_av_R_equivalents 0.0522
_diffrn_reflns_av_unetI/netI 0.0946
_diffrn_reflns_Laue_measured_fraction_full 0.992
_diffrn_reflns_Laue_measured_fraction_max 0.861
_diffrn_reflns_limit_h_max 13
_diffrn_reflns_limit_h_min -13
_diffrn_reflns_limit_k_max 17
_diffrn_reflns_limit_k_min -16
_diffrn_reflns_limit_l_max 27
_diffrn_reflns_limit_l_min -26
_diffrn_reflns_number 22870
_diffrn_reflns_point_group_measured_fraction_full 0.992
_diffrn_reflns_point_group_measured_fraction_max 0.861
_diffrn_reflns_theta_full 25.242
_diffrn_reflns_theta_max 30.762
_diffrn_reflns_theta_min 3.526
_diffrn_source 'fine-focus sealed X-ray tube'
_diffrn_source_type 'Enhance (Mo) X-ray Source'
_exptl_absorpt_coefficient_mu 0.114
_exptl_absorpt_correction_T_max 1.00000
_exptl_absorpt_correction_T_min 0.58475
_exptl_absorpt_correction_type multi-scan
_exptl_absorpt_process_details
;
CrysAlisPro 1.171.39.38a (Rigaku Oxford Diffraction, 2017)
Empirical absorption correction using spherical harmonics,
 implemented in SCALE3 ABSPACK scaling algorithm.
;
_exptl_crystal_colour colourless
_exptl_crystal_colour_primary colourless
_exptl_crystal_density_diffrn 1.426
_exptl_crystal_description block
_exptl_crystal_F_000 1024
_exptl_crystal_size_max 0.48
_exptl_crystal_size_mid 0.36
_exptl_crystal_size_min 0.21
_refine_diff_density_max 0.204
_refine_diff_density_min -0.296
_refine_diff_density_rms 0.049
_refine_ls_extinction_method none
_refine_ls_goodness_of_fit_ref 1.001
_refine_ls_hydrogen_treatment mixed
_refine_ls_matrix_type full
_refine_ls_number_parameters 724
_refine_ls_number_reflns 12399
_refine_ls_number_restraints 6
_refine_ls_restrained_S_all 1.004
_refine_ls_R_factor_all 0.1528
_refine_ls_R_factor_gt 0.0635
_refine_ls_shift/su_max 0.000
_refine_ls_shift/su_mean 0.000
_refine_ls_structure_factor_coef Fsqd
_refine_ls_weighting_details 'w=1/[\s^2^(Fo^2^)+(0.0670P)^2^] where P=(Fo^2^+2Fc^2^)/3'
_refine_ls_weighting_scheme calc
_refine_ls_wR_factor_gt 0.1346
_refine_ls_wR_factor_ref 0.1968
_reflns_Friedel_coverage 0.000
_reflns_number_gt 5586
_reflns_number_total 12399
_reflns_threshold_expression 'I > 2\s(I)'
_cod_data_source_file d2nj02019j2.cif
_cod_data_source_block exp_875
_cod_depositor_comments 'Adding full bibliography for 7061667--7061671.cif.'
_cod_database_code 7061669
_shelx_shelxl_version_number 2018/3
_shelx_space_group_comment
;
The symmetry employed for this shelxl refinement is uniquely defined
by the following loop, which should always be used as a source of
symmetry information in preference to the above space-group names.
They are only intended as comments.
;
_shelx_estimated_absorpt_t_max 0.976
_shelx_estimated_absorpt_t_min 0.947
_reflns_odcompleteness_completeness 98.93
_reflns_odcompleteness_iscentric 1
_reflns_odcompleteness_theta 28.22
_olex2_refinement_description
;
1. Fixed Uiso
 At 1.2 times of:
  All C(H) groups
2. Restrained distances
 F1B-C1A
 1.34 with sigma of 0.02
 C1A-F3B
 1.34 with sigma of 0.02
 C1A-F3A
 1.34 with sigma of 0.02
 C1A-F1A
 1.34 with sigma of 0.02
 C1A-F2A
 1.34 with sigma of 0.02
 C1A-F2B
 1.34 with sigma of 0.02
3. Others
 Fixed Sof: F1A(0.7) F3A(0.7) F2A(0.7) F3B(0.3) F1B(0.3) F2B(0.3)
4.a Aromatic/amide H refined with riding coordinates:
 C6(H6), C9(H9), C7(H7), C23(H23), C27(H27), C8(H8), C26(H26), C24(H24),
 C17(H17), C19(H19), C25(H25), C20(H20), C18(H18), C21(H21), C6A(H6A),
 C23A(H23A), C27A(H27A), C9A(H9A), C17A(H17A), C21A(H21A), C26A(H26A), C8A(H8A),
  C7A(H7A), C20A(H20A), C25A(H25A), C24A(H24A), C18A(H18A), C19A(H19A)
;
_olex2_submission_special_instructions 'No special instructions were received'
_oxdiff_exptl_absorpt_empirical_details
;
Empirical correction (ABSPACK) includes:
- Absorption correction using spherical harmonics
- Frame scaling
;
_oxdiff_exptl_absorpt_empirical_full_max 1.292
_oxdiff_exptl_absorpt_empirical_full_min 0.771

loop_
_space_group_symop_operation_xyz
'x, y, z'
'-x, -y, -z'

loop_
_atom_site_label
_atom_site_type_symbol
_atom_site_fract_x
_atom_site_fract_y
_atom_site_fract_z
_atom_site_U_iso_or_equiv
_atom_site_adp_type
_atom_site_occupancy
_atom_site_site_symmetry_order
_atom_site_calc_flag
_atom_site_refinement_flags_posn
_atom_site_refinement_flags_adp
_atom_site_refinement_flags_occupancy
_atom_site_disorder_assembly
_atom_site_disorder_group
F3 F 0.45206(18) 0.71211(14) 0.23389(10) 0.0787(6) Uani 1 1 d . . . . .
F2 F 0.5181(2) 0.62479(19) 0.32297(11) 0.1038(8) Uani 1 1 d . . . . .
F1 F 0.5891(2) 0.57649(16) 0.22280(15) 0.1164(9) Uani 1 1 d . . . . .
O1 O 0.63920(18) 0.82459(13) 0.30311(8) 0.0459(4) Uani 1 1 d . . . . .
O4 O 1.18547(19) 0.61170(16) 0.36549(11) 0.0602(5) Uani 1 1 d . . . . .
O5 O 1.0711(2) 0.45235(16) 0.42774(10) 0.0629(5) Uani 1 1 d . . . . .
O3 O 0.8618(3) 0.63161(17) 0.16070(10) 0.0789(7) Uani 1 1 d . . . . .
O2 O 0.8758(3) 0.50816(17) 0.24143(11) 0.0846(8) Uani 1 1 d . . . . .
N1 N 0.8557(2) 0.60143(18) 0.22189(11) 0.0484(5) Uani 1 1 d . . . . .
C3 C 0.8192(3) 0.68822(18) 0.27494(12) 0.0379(5) Uani 1 1 d . . . . .
C4 C 0.8101(3) 0.63845(19) 0.34960(12) 0.0386(5) Uani 1 1 d . . . . .
C11 C 0.9349(3) 0.77437(19) 0.26814(13) 0.0387(5) Uani 1 1 d . . . . .
C5 C 0.7539(3) 0.72936(19) 0.39676(12) 0.0402(6) Uani 1 1 d . . . . .
C10 C 0.6731(3) 0.81563(19) 0.37200(12) 0.0410(6) Uani 1 1 d . . . . .
C6 C 0.7872(3) 0.7334(2) 0.46607(13) 0.0479(6) Uani 1 1 d . . . . .
H6 H 0.840729 0.677376 0.484795 0.057 Uiso 1 1 calc R U . . .
C13 C 1.0689(3) 0.6396(2) 0.34413(13) 0.0439(6) Uani 1 1 d . . . . .
C2 C 0.6794(3) 0.7397(2) 0.25789(14) 0.0425(6) Uani 1 1 d . . . . .
C12 C 1.0714(3) 0.7185(2) 0.28257(15) 0.0472(6) Uani 1 1 d . . . . .
C15 C 0.9550(3) 0.4905(2) 0.40843(13) 0.0465(6) Uani 1 1 d . . . . .
C22 C 0.9469(3) 0.8520(2) 0.20435(12) 0.0421(6) Uani 1 1 d . . . . .
C9 C 0.6298(3) 0.9018(2) 0.41213(15) 0.0523(7) Uani 1 1 d . . . . .
H9 H 0.577558 0.958790 0.393596 0.063 Uiso 1 1 calc R U . . .
C14 C 0.9462(3) 0.59053(19) 0.37064(12) 0.0410(6) Uani 1 1 d . . . . .
C16 C 0.8384(3) 0.4157(2) 0.42172(14) 0.0492(7) Uani 1 1 d . . . . .
C7 C 0.7420(3) 0.8187(2) 0.50689(14) 0.0562(7) Uani 1 1 d . . . . .
H7 H 0.764140 0.819237 0.552849 0.067 Uiso 1 1 calc R U . . .
C23 C 1.0409(3) 0.8354(2) 0.14762(13) 0.0552(7) Uani 1 1 d . . . . .
H23 H 1.092781 0.770660 0.145740 0.066 Uiso 1 1 calc R U . . .
C27 C 0.8694(3) 0.9496(2) 0.20467(14) 0.0527(7) Uani 1 1 d . . . . .
H27 H 0.804388 0.962373 0.241553 0.063 Uiso 1 1 calc R U . . .
C1 C 0.5596(3) 0.6626(2) 0.25955(16) 0.0561(7) Uani 1 1 d . . . . .
C8 C 0.6640(3) 0.9032(2) 0.47958(15) 0.0571(7) Uani 1 1 d . . . . .
H8 H 0.634591 0.961139 0.506955 0.069 Uiso 1 1 calc R U . . .
C26 C 0.8883(4) 1.0273(2) 0.15071(16) 0.0640(8) Uani 1 1 d . . . . .
H26 H 0.835989 1.091814 0.151642 0.077 Uiso 1 1 calc R U . . .
C24 C 1.0588(4) 0.9135(3) 0.09386(15) 0.0686(9) Uani 1 1 d . . . . .
H24 H 1.121827 0.900776 0.056140 0.082 Uiso 1 1 calc R U . . .
C17 C 0.7225(4) 0.4396(3) 0.46396(17) 0.0709(9) Uani 1 1 d . . . . .
H17 H 0.715025 0.505480 0.486149 0.085 Uiso 1 1 calc R U . . .
C19 C 0.6259(5) 0.2703(3) 0.4413(2) 0.0882(12) Uani 1 1 d . . . . .
H19 H 0.555441 0.220912 0.448292 0.106 Uiso 1 1 calc R U . . .
C25 C 0.9834(4) 1.0099(3) 0.09602(16) 0.0724(10) Uani 1 1 d . . . . .
H25 H 0.997113 1.063092 0.060397 0.087 Uiso 1 1 calc R U . . .
C20 C 0.7394(5) 0.2467(3) 0.3983(3) 0.1094(15) Uani 1 1 d . . . . .
H20 H 0.744525 0.182083 0.374731 0.131 Uiso 1 1 calc R U . . .
C18 C 0.6160(4) 0.3665(3) 0.47396(19) 0.0839(11) Uani 1 1 d . . . . .
H18 H 0.538228 0.383333 0.502928 0.101 Uiso 1 1 calc R U . . .
C21 C 0.8466(4) 0.3175(3) 0.3893(2) 0.0863(11) Uani 1 1 d . . . . .
H21 H 0.924919 0.299057 0.361207 0.104 Uiso 1 1 calc R U . . .
O4A O 0.5554(2) 0.92346(14) 0.10146(10) 0.0558(5) Uani 1 1 d . . . . .
O5A O 0.6627(2) 1.06413(15) 0.02067(9) 0.0579(5) Uani 1 1 d . . . . .
O1A O 0.1422(2) 1.26439(15) 0.21806(10) 0.0638(6) Uani 1 1 d . . . . .
O3A O 0.4552(2) 1.13360(17) 0.32930(10) 0.0677(6) Uani 1 1 d . . . . .
C14A C 0.4961(3) 1.11079(19) 0.10967(12) 0.0405(6) Uani 1 1 d . . . . .
C4A C 0.4046(3) 1.19583(19) 0.14626(12) 0.0403(6) Uani 1 1 d . . . . .
C13A C 0.4830(3) 1.00099(19) 0.13097(13) 0.0438(6) Uani 1 1 d . . . . .
C11A C 0.2908(3) 1.04924(19) 0.22550(13) 0.0403(6) Uani 1 1 d . . . . .
C16A C 0.6294(3) 1.2532(2) 0.03137(14) 0.0450(6) Uani 1 1 d . . . . .
C3A C 0.3595(3) 1.16281(19) 0.22205(12) 0.0410(6) Uani 1 1 d . . . . .
C22A C 0.2213(3) 1.00883(19) 0.29534(13) 0.0429(6) Uani 1 1 d . . . . .
C5A C 0.2766(3) 1.22775(19) 0.10933(13) 0.0431(6) Uani 1 1 d . . . . .
N1A N 0.4811(3) 1.15106(19) 0.26713(12) 0.0549(6) Uani 1 1 d . . . . .
C15A C 0.5952(3) 1.1386(2) 0.05514(13) 0.0449(6) Uani 1 1 d . . . . .
C6A C 0.2744(3) 1.2240(2) 0.03736(14) 0.0495(7) Uani 1 1 d . . . . .
H6A H 0.350957 1.196610 0.011326 0.059 Uiso 1 1 calc R U . . .
C12A C 0.3931(3) 0.9640(2) 0.19364(15) 0.0485(7) Uani 1 1 d . . . . .
C23A C 0.0879(3) 1.0426(2) 0.31532(15) 0.0548(7) Uani 1 1 d . . . . .
H23A H 0.042650 1.092677 0.286983 0.066 Uiso 1 1 calc R U . . .
F1A F 0.3540(9) 1.4136(5) 0.2001(3) 0.0829(17) Uani 0.7 1 d D . P A 1
C27A C 0.2852(3) 0.9346(2) 0.33971(13) 0.0525(7) Uani 1 1 d . . . . .
H27A H 0.374797 0.910870 0.327786 0.063 Uiso 1 1 calc R U . . .
C9A C 0.0442(3) 1.3032(2) 0.11228(19) 0.0698(9) Uani 1 1 d . . . . .
H9A H -0.033143 1.330150 0.137868 0.084 Uiso 1 1 calc R U . . .
C17A C 0.6279(3) 1.2824(2) -0.03870(15) 0.0619(8) Uani 1 1 d . . . . .
H17A H 0.604440 1.231320 -0.069545 0.074 Uiso 1 1 calc R U . . .
C10A C 0.1579(3) 1.2654(2) 0.14573(15) 0.0530(7) Uani 1 1 d . . . . .
C21A C 0.6666(3) 1.3290(2) 0.07668(15) 0.0573(7) Uani 1 1 d . . . . .
H21A H 0.668520 1.310485 0.123898 0.069 Uiso 1 1 calc R U . . .
O2A O 0.5965(3) 1.1569(3) 0.23953(12) 0.1018(10) Uani 1 1 d . . . . .
C26A C 0.2178(4) 0.8954(3) 0.40119(15) 0.0661(9) Uani 1 1 d . . . . .
H26A H 0.262282 0.845635 0.430035 0.079 Uiso 1 1 calc R U . . .
C2A C 0.2618(3) 1.2512(2) 0.25404(16) 0.0554(8) Uani 1 1 d . . . . .
C8A C 0.0471(4) 1.3002(3) 0.0411(2) 0.0739(10) Uani 1 1 d . . . . .
H8A H -0.028403 1.325665 0.018261 0.089 Uiso 1 1 calc R U . . .
C7A C 0.1606(3) 1.2601(2) 0.00359(17) 0.0648(8) Uani 1 1 d . . . . .
H7A H 0.161561 1.257022 -0.044542 0.078 Uiso 1 1 calc R U . . .
C20A C 0.7010(4) 1.4330(3) 0.05124(19) 0.0727(10) Uani 1 1 d . . . . .
H20A H 0.727846 1.483740 0.081461 0.087 Uiso 1 1 calc R U . . .
F3A F 0.2149(6) 1.4293(3) 0.2866(3) 0.1272(17) Uani 0.7 1 d D . P A 1
C25A C 0.0859(4) 0.9293(3) 0.41990(16) 0.0731(10) Uani 1 1 d . . . . .
H25A H 0.040746 0.902956 0.461317 0.088 Uiso 1 1 calc R U . . .
C24A C 0.0212(4) 1.0026(3) 0.37699(17) 0.0700(9) Uani 1 1 d . . . . .
H24A H -0.068436 1.025661 0.389415 0.084 Uiso 1 1 calc R U . . .
C18A C 0.6607(4) 1.3864(3) -0.06333(19) 0.0786(10) Uani 1 1 d . . . . .
H18A H 0.659043 1.405200 -0.110521 0.094 Uiso 1 1 calc R U . . .
C19A C 0.6958(4) 1.4618(3) -0.0183(2) 0.0796(10) Uani 1 1 d . . . . .
H19A H 0.716009 1.532337 -0.034727 0.095 Uiso 1 1 calc R U . . .
F2A F 0.4207(10) 1.3650(4) 0.2969(4) 0.142(4) Uani 0.7 1 d D . P A 1
C1A C 0.3228(5) 1.3639(3) 0.2603(2) 0.0814(12) Uani 1 1 d D . . . .
H4AA H 0.458(3) 1.260(2) 0.1471(12) 0.043(7) Uiso 1 1 d . . . . .
H4B H 0.743(2) 0.5770(18) 0.3519(11) 0.033(6) Uiso 1 1 d . . . . .
H2A H 0.233(2) 1.2291(18) 0.3011(13) 0.040(6) Uiso 1 1 d . . . . .
H2 H 0.688(3) 0.774(2) 0.2101(14) 0.050(7) Uiso 1 1 d . . . . .
H12C H 1.108(3) 0.676(2) 0.2455(14) 0.060(9) Uiso 1 1 d . . . . .
H11A H 0.221(3) 1.0574(19) 0.1914(12) 0.042(7) Uiso 1 1 d . . . . .
H11 H 0.912(2) 0.8220(18) 0.3054(12) 0.034(6) Uiso 1 1 d . . . . .
H12A H 0.341(3) 0.897(3) 0.1807(14) 0.074(9) Uiso 1 1 d . . . . .
H12D H 1.140(3) 0.774(2) 0.2876(14) 0.062(8) Uiso 1 1 d . . . . .
H12B H 0.451(4) 0.939(3) 0.2302(17) 0.093(12) Uiso 1 1 d . . . . .
H4A H 0.620(4) 0.973(3) 0.055(2) 0.120(13) Uiso 1 1 d . . . . .
F3B F 0.4697(13) 1.3491(10) 0.2614(7) 0.109(5) Uani 0.3 1 d D . P A 2
H4 H 1.155(5) 0.522(4) 0.397(2) 0.154(17) Uiso 1 1 d . . . . .
F1B F 0.3158(18) 1.4010(12) 0.3256(6) 0.139(6) Uani 0.3 1 d D . P A 2
F2B F 0.316(3) 1.4336(15) 0.2100(11) 0.170(11) Uani 0.3 1 d D . P A 2

loop_
_atom_site_aniso_label
_atom_site_aniso_U_11
_atom_site_aniso_U_22
_atom_site_aniso_U_33
_atom_site_aniso_U_23
_atom_site_aniso_U_13
_atom_site_aniso_U_12
F3 0.0559(11) 0.0737(11) 0.1106(15) 0.0162(10) -0.0404(11) -0.0094(9)
F2 0.0643(13) 0.1384(19) 0.1083(16) 0.0597(14) -0.0239(12) -0.0444(13)
F1 0.0708(15) 0.0727(13) 0.212(3) -0.0569(15) -0.0165(16) -0.0148(11)
O1 0.0508(11) 0.0444(9) 0.0429(10) 0.0008(8) -0.0090(8) 0.0053(8)
O4 0.0390(11) 0.0618(12) 0.0799(14) 0.0105(10) -0.0154(10) 0.0024(9)
O5 0.0473(12) 0.0671(12) 0.0719(13) 0.0232(10) -0.0094(10) 0.0105(10)
O3 0.133(2) 0.0686(13) 0.0351(11) -0.0081(10) -0.0013(12) -0.0167(14)
O2 0.137(2) 0.0507(12) 0.0675(14) -0.0096(10) -0.0231(15) 0.0255(13)
N1 0.0534(14) 0.0497(13) 0.0432(13) -0.0054(10) -0.0081(11) -0.0042(11)
C3 0.0404(14) 0.0386(12) 0.0354(13) -0.0011(10) -0.0079(10) -0.0021(10)
C4 0.0407(14) 0.0384(12) 0.0368(13) 0.0023(10) -0.0059(11) -0.0029(11)
C11 0.0430(15) 0.0403(12) 0.0327(13) -0.0019(11) -0.0017(11) -0.0022(11)
C5 0.0369(14) 0.0451(13) 0.0376(13) 0.0042(10) -0.0001(10) -0.0023(11)
C10 0.0409(14) 0.0430(13) 0.0385(14) 0.0034(11) -0.0015(11) -0.0031(11)
C6 0.0493(16) 0.0550(15) 0.0385(14) 0.0031(12) -0.0015(12) -0.0013(13)
C13 0.0414(15) 0.0447(13) 0.0456(15) -0.0002(11) -0.0053(12) 0.0015(11)
C2 0.0451(15) 0.0439(13) 0.0396(14) -0.0004(11) -0.0103(11) -0.0024(11)
C12 0.0409(15) 0.0547(16) 0.0456(16) 0.0036(13) -0.0030(12) -0.0039(13)
C15 0.0469(16) 0.0467(14) 0.0452(15) 0.0041(12) -0.0057(12) 0.0077(12)
C22 0.0438(15) 0.0470(14) 0.0358(13) 0.0034(11) -0.0050(11) -0.0091(12)
C9 0.0474(17) 0.0507(15) 0.0587(18) -0.0054(13) -0.0047(13) 0.0037(12)
C14 0.0418(15) 0.0419(13) 0.0393(13) 0.0000(11) -0.0053(11) 0.0040(11)
C16 0.0533(17) 0.0431(14) 0.0511(16) 0.0115(12) -0.0109(13) -0.0005(12)
C7 0.0563(19) 0.0749(19) 0.0380(15) -0.0073(14) -0.0033(13) -0.0043(15)
C23 0.0551(18) 0.0672(17) 0.0418(15) 0.0058(13) 0.0012(13) -0.0062(14)
C27 0.0546(18) 0.0535(15) 0.0490(16) 0.0072(13) -0.0031(13) -0.0048(13)
C1 0.0521(18) 0.0477(15) 0.070(2) 0.0076(14) -0.0183(15) -0.0042(13)
C8 0.0552(18) 0.0609(17) 0.0549(18) -0.0154(14) 0.0021(14) 0.0045(14)
C26 0.074(2) 0.0571(17) 0.0602(19) 0.0203(15) -0.0141(17) -0.0087(16)
C24 0.067(2) 0.093(2) 0.0436(16) 0.0129(16) 0.0067(15) -0.016(2)
C17 0.067(2) 0.071(2) 0.073(2) -0.0028(17) 0.0042(18) -0.0154(18)
C19 0.077(3) 0.078(3) 0.111(3) 0.024(2) -0.022(2) -0.027(2)
C25 0.083(3) 0.082(2) 0.0531(19) 0.0253(17) -0.0136(18) -0.028(2)
C20 0.108(4) 0.063(2) 0.163(4) -0.023(3) -0.024(3) -0.020(3)
C18 0.067(2) 0.097(3) 0.086(3) 0.014(2) 0.0011(19) -0.023(2)
C21 0.073(3) 0.065(2) 0.120(3) -0.015(2) -0.001(2) -0.0030(19)
O4A 0.0654(13) 0.0409(9) 0.0593(12) -0.0084(9) 0.0067(10) 0.0081(9)
O5A 0.0642(14) 0.0520(11) 0.0543(12) -0.0068(9) 0.0130(10) 0.0078(9)
O1A 0.0633(14) 0.0624(12) 0.0603(13) 0.0054(10) 0.0141(11) 0.0203(10)
O3A 0.0848(16) 0.0789(14) 0.0420(11) 0.0039(10) -0.0158(11) -0.0230(12)
C14A 0.0426(15) 0.0417(13) 0.0370(13) -0.0038(10) -0.0013(11) -0.0004(11)
C4A 0.0456(15) 0.0353(12) 0.0398(14) -0.0045(10) -0.0012(11) -0.0019(11)
C13A 0.0478(16) 0.0383(13) 0.0456(15) -0.0061(11) -0.0043(12) 0.0033(11)
C11A 0.0450(15) 0.0395(12) 0.0370(13) -0.0020(10) -0.0065(11) -0.0028(11)
C16A 0.0420(15) 0.0427(13) 0.0499(15) -0.0052(12) 0.0006(12) -0.0020(11)
C3A 0.0457(15) 0.0405(12) 0.0376(13) -0.0057(10) -0.0050(11) -0.0020(11)
C22A 0.0457(15) 0.0435(13) 0.0402(14) -0.0028(11) -0.0032(11) -0.0085(12)
C5A 0.0428(15) 0.0371(12) 0.0479(15) 0.0055(11) -0.0003(12) 0.0009(11)
N1A 0.0586(17) 0.0616(14) 0.0460(14) -0.0085(11) -0.0063(12) -0.0120(12)
C15A 0.0453(15) 0.0458(14) 0.0438(15) -0.0080(11) -0.0037(12) 0.0036(12)
C6A 0.0529(17) 0.0461(14) 0.0492(16) 0.0052(12) -0.0055(13) -0.0009(13)
C12A 0.0580(18) 0.0387(14) 0.0477(16) 0.0012(12) 0.0010(14) -0.0016(13)
C23A 0.0507(18) 0.0584(16) 0.0548(17) -0.0032(13) 0.0015(14) -0.0053(14)
F1A 0.130(4) 0.042(3) 0.073(3) 0.0014(19) 0.018(3) -0.013(2)
C27A 0.0589(18) 0.0533(15) 0.0458(16) 0.0013(13) -0.0086(13) -0.0039(14)
C9A 0.0456(18) 0.0640(18) 0.096(3) 0.0178(17) 0.0038(17) 0.0109(15)
C17A 0.076(2) 0.0560(17) 0.0541(18) -0.0001(14) -0.0027(15) -0.0124(16)
C10A 0.0518(18) 0.0460(14) 0.0576(18) 0.0102(13) 0.0074(14) 0.0067(12)
C21A 0.0507(18) 0.0627(17) 0.0583(18) -0.0086(14) 0.0037(14) -0.0119(14)
O2A 0.0541(16) 0.192(3) 0.0625(15) -0.0208(16) -0.0110(12) -0.0175(18)
C26A 0.090(3) 0.0630(18) 0.0455(17) 0.0050(14) -0.0076(17) -0.0161(18)
C2A 0.072(2) 0.0445(14) 0.0468(17) -0.0044(13) 0.0124(15) 0.0006(14)
C8A 0.053(2) 0.076(2) 0.091(3) 0.0299(19) -0.0167(19) 0.0031(17)
C7A 0.062(2) 0.0676(19) 0.066(2) 0.0138(16) -0.0182(17) -0.0067(16)
C20A 0.068(2) 0.0602(19) 0.092(3) -0.0214(18) 0.0014(19) -0.0202(17)
F3A 0.162(5) 0.060(2) 0.150(4) -0.044(2) 0.065(4) 0.003(2)
C25A 0.093(3) 0.077(2) 0.0490(19) -0.0052(16) 0.0126(19) -0.028(2)
C24A 0.061(2) 0.082(2) 0.066(2) -0.0102(18) 0.0150(17) -0.0186(18)
C18A 0.098(3) 0.063(2) 0.074(2) 0.0136(18) -0.004(2) -0.015(2)
C19A 0.084(3) 0.0526(18) 0.101(3) 0.0056(19) 0.003(2) -0.0139(18)
F2A 0.264(11) 0.058(3) 0.122(6) -0.012(3) -0.107(6) -0.038(5)
C1A 0.124(4) 0.051(2) 0.064(3) -0.0164(18) 0.026(3) -0.004(2)
F3B 0.127(9) 0.067(5) 0.138(12) -0.051(7) 0.007(8) -0.045(5)
F1B 0.177(14) 0.110(9) 0.129(10) -0.080(8) 0.055(9) -0.037(9)
F2B 0.22(2) 0.041(6) 0.26(2) 0.039(11) -0.085(19) -0.010(9)

loop_
_atom_type_symbol
_atom_type_description
_atom_type_scat_dispersion_real
_atom_type_scat_dispersion_imag
_atom_type_scat_source
C C 0.0033 0.0016 'International Tables Vol C Tables 4.2.6.8 and 6.1.1.4'
H H 0.0000 0.0000 'International Tables Vol C Tables 4.2.6.8 and 6.1.1.4'
F F 0.0171 0.0103 'International Tables Vol C Tables 4.2.6.8 and 6.1.1.4'
N N 0.0061 0.0033 'International Tables Vol C Tables 4.2.6.8 and 6.1.1.4'
O O 0.0106 0.0060 'International Tables Vol C Tables 4.2.6.8 and 6.1.1.4'

loop_
_geom_angle_atom_site_label_1
_geom_angle_atom_site_label_2
_geom_angle_atom_site_label_3
_geom_angle
_geom_angle_site_symmetry_1
_geom_angle_site_symmetry_3
_geom_angle_publ_flag
C10 O1 C2 119.30(19) . . ?
C13 O4 H4 99(2) . . ?
C15 O5 H4 101(2) . . ?
O3 N1 C3 116.8(2) . . ?
O2 N1 O3 123.3(2) . . ?
O2 N1 C3 119.9(2) . . ?
N1 C3 C4 111.27(19) . . ?
N1 C3 C11 108.44(19) . . ?
N1 C3 C2 106.86(19) . . ?
C4 C3 C11 108.17(19) . . ?
C4 C3 C2 110.3(2) . . ?
C2 C3 C11 111.76(19) . . ?
C3 C4 H4B 107.5(12) . . ?
C5 C4 C3 106.29(19) . . ?
C5 C4 H4B 109.9(13) . . ?
C14 C4 C3 112.9(2) . . ?
C14 C4 C5 112.4(2) . . ?
C14 C4 H4B 107.7(13) . . ?
C3 C11 H11 105.1(13) . . ?
C12 C11 C3 109.6(2) . . ?
C12 C11 H11 106.3(14) . . ?
C22 C11 C3 119.1(2) . . ?
C22 C11 C12 112.4(2) . . ?
C22 C11 H11 103.1(13) . . ?
C10 C5 C4 121.7(2) . . ?
C10 C5 C6 116.4(2) . . ?
C6 C5 C4 121.9(2) . . ?
C5 C10 O1 122.1(2) . . ?
C9 C10 O1 115.3(2) . . ?
C9 C10 C5 122.4(2) . . ?
C5 C6 H6 119.3 . . ?
C7 C6 C5 121.4(3) . . ?
C7 C6 H6 119.3 . . ?
O4 C13 C12 115.9(2) . . ?
O4 C13 C14 122.8(2) . . ?
C14 C13 C12 120.9(2) . . ?
O1 C2 C3 110.93(19) . . ?
O1 C2 C1 107.4(2) . . ?
O1 C2 H2 106.5(15) . . ?
C3 C2 H2 109.1(16) . . ?
C1 C2 C3 116.6(2) . . ?
C1 C2 H2 105.7(15) . . ?
C11 C12 H12C 112.7(18) . . ?
C11 C12 H12D 109.5(17) . . ?
C13 C12 C11 116.1(2) . . ?
C13 C12 H12C 103.2(16) . . ?
C13 C12 H12D 109.2(16) . . ?
H12C C12 H12D 105(2) . . ?
O5 C15 C14 121.1(2) . . ?
O5 C15 C16 115.3(2) . . ?
C14 C15 C16 123.3(2) . . ?
C23 C22 C11 122.8(2) . . ?
C23 C22 C27 117.7(2) . . ?
C27 C22 C11 119.2(2) . . ?
C10 C9 H9 120.1 . . ?
C8 C9 C10 119.7(3) . . ?
C8 C9 H9 120.1 . . ?
C13 C14 C4 119.4(2) . . ?
C15 C14 C4 121.8(2) . . ?
C15 C14 C13 118.2(2) . . ?
C17 C16 C15 123.4(3) . . ?
C17 C16 C21 118.4(3) . . ?
C21 C16 C15 118.2(3) . . ?
C6 C7 H7 120.0 . . ?
C6 C7 C8 120.0(3) . . ?
C8 C7 H7 120.0 . . ?
C22 C23 H23 119.5 . . ?
C24 C23 C22 121.1(3) . . ?
C24 C23 H23 119.5 . . ?
C22 C27 H27 119.6 . . ?
C26 C27 C22 120.7(3) . . ?
C26 C27 H27 119.6 . . ?
F3 C1 F2 106.5(3) . . ?
F3 C1 C2 110.9(2) . . ?
F2 C1 C2 113.6(2) . . ?
F1 C1 F3 106.9(2) . . ?
F1 C1 F2 105.9(3) . . ?
F1 C1 C2 112.6(3) . . ?
C9 C8 C7 120.1(3) . . ?
C9 C8 H8 120.0 . . ?
C7 C8 H8 120.0 . . ?
C27 C26 H26 119.8 . . ?
C25 C26 C27 120.5(3) . . ?
C25 C26 H26 119.8 . . ?
C23 C24 H24 119.9 . . ?
C25 C24 C23 120.2(3) . . ?
C25 C24 H24 119.9 . . ?
C16 C17 H17 119.6 . . ?
C16 C17 C18 120.8(3) . . ?
C18 C17 H17 119.6 . . ?
C20 C19 H19 120.1 . . ?
C18 C19 H19 120.1 . . ?
C18 C19 C20 119.8(3) . . ?
C26 C25 C24 119.8(3) . . ?
C26 C25 H25 120.1 . . ?
C24 C25 H25 120.1 . . ?
C19 C20 H20 119.6 . . ?
C19 C20 C21 120.7(4) . . ?
C21 C20 H20 119.6 . . ?
C17 C18 H18 120.1 . . ?
C19 C18 C17 119.9(4) . . ?
C19 C18 H18 120.1 . . ?
C16 C21 H21 119.8 . . ?
C20 C21 C16 120.4(4) . . ?
C20 C21 H21 119.8 . . ?
C13A O4A H4A 102(2) . . ?
C15A O5A H4A 102.0(18) . . ?
C10A O1A C2A 117.5(2) . . ?
C13A C14A C4A 119.1(2) . . ?
C13A C14A C15A 118.6(2) . . ?
C15A C14A C4A 122.3(2) . . ?
C14A C4A C3A 113.4(2) . . ?
C14A C4A C5A 113.9(2) . . ?
C14A C4A H4AA 106.7(15) . . ?
C3A C4A H4AA 106.9(14) . . ?
C5A C4A C3A 108.0(2) . . ?
C5A C4A H4AA 107.5(15) . . ?
O4A C13A C14A 122.8(2) . . ?
O4A C13A C12A 114.2(2) . . ?
C14A C13A C12A 122.8(2) . . ?
C3A C11A H11A 104.3(13) . . ?
C22A C11A C3A 117.8(2) . . ?
C22A C11A C12A 112.2(2) . . ?
C22A C11A H11A 108.5(14) . . ?
C12A C11A C3A 109.4(2) . . ?
C12A C11A H11A 103.4(15) . . ?
C17A C16A C15A 118.5(2) . . ?
C21A C16A C15A 122.2(2) . . ?
C21A C16A C17A 119.2(2) . . ?
C4A C3A C11A 109.71(19) . . ?
C4A C3A C2A 109.9(2) . . ?
N1A C3A C4A 112.0(2) . . ?
N1A C3A C11A 106.73(19) . . ?
N1A C3A C2A 106.9(2) . . ?
C2A C3A C11A 111.6(2) . . ?
C23A C22A C11A 120.1(2) . . ?
C23A C22A C27A 117.5(3) . . ?
C27A C22A C11A 122.3(3) . . ?
C6A C5A C4A 121.9(2) . . ?
C10A C5A C4A 121.4(2) . . ?
C10A C5A C6A 116.7(3) . . ?
O3A N1A C3A 117.1(2) . . ?
O2A N1A O3A 123.7(3) . . ?
O2A N1A C3A 119.2(2) . . ?
O5A C15A C14A 120.9(2) . . ?
O5A C15A C16A 114.7(2) . . ?
C14A C15A C16A 124.4(2) . . ?
C5A C6A H6A 119.2 . . ?
C7A C6A C5A 121.5(3) . . ?
C7A C6A H6A 119.2 . . ?
C13A C12A C11A 116.7(2) . . ?
C13A C12A H12A 108.0(16) . . ?
C13A C12A H12B 109(2) . . ?
C11A C12A H12A 109.5(18) . . ?
C11A C12A H12B 107(2) . . ?
H12A C12A H12B 107(2) . . ?
C22A C23A H23A 119.6 . . ?
C24A C23A C22A 120.8(3) . . ?
C24A C23A H23A 119.6 . . ?
C22A C27A H27A 119.4 . . ?
C26A C27A C22A 121.2(3) . . ?
C26A C27A H27A 119.4 . . ?
C10A C9A H9A 120.3 . . ?
C8A C9A H9A 120.3 . . ?
C8A C9A C10A 119.4(3) . . ?
C16A C17A H17A 119.6 . . ?
C18A C17A C16A 120.7(3) . . ?
C18A C17A H17A 119.6 . . ?
C5A C10A O1A 122.5(3) . . ?
C5A C10A C9A 122.1(3) . . ?
C9A C10A O1A 115.4(3) . . ?
C16A C21A H21A 120.2 . . ?
C16A C21A C20A 119.6(3) . . ?
C20A C21A H21A 120.2 . . ?
C27A C26A H26A 119.8 . . ?
C25A C26A C27A 120.4(3) . . ?
C25A C26A H26A 119.8 . . ?
O1A C2A C3A 111.3(2) . . ?
O1A C2A C1A 108.8(3) . . ?
O1A C2A H2A 107.0(15) . . ?
C3A C2A H2A 109.1(15) . . ?
C1A C2A C3A 116.3(3) . . ?
C1A C2A H2A 103.8(14) . . ?
C9A C8A H8A 119.9 . . ?
C7A C8A C9A 120.2(3) . . ?
C7A C8A H8A 119.9 . . ?
C6A C7A H7A 120.0 . . ?
C8A C7A C6A 120.0(3) . . ?
C8A C7A H7A 120.0 . . ?
C21A C20A H20A 119.7 . . ?
C19A C20A C21A 120.5(3) . . ?
C19A C20A H20A 119.7 . . ?
C26A C25A H25A 120.3 . . ?
C26A C25A C24A 119.3(3) . . ?
C24A C25A H25A 120.3 . . ?
C23A C24A H24A 119.6 . . ?
C25A C24A C23A 120.8(3) . . ?
C25A C24A H24A 119.6 . . ?
C17A C18A H18A 120.0 . . ?
C19A C18A C17A 120.0(3) . . ?
C19A C18A H18A 120.0 . . ?
C20A C19A H19A 120.0 . . ?
C18A C19A C20A 119.9(3) . . ?
C18A C19A H19A 120.0 . . ?
F1A C1A C2A 113.0(4) . . ?
F1A C1A F3A 101.1(5) . . ?
F3A C1A C2A 105.3(4) . . ?
F2A C1A F1A 110.2(7) . . ?
F2A C1A C2A 115.2(4) . . ?
F2A C1A F3A 111.0(5) . . ?
F3B C1A C2A 108.0(5) . . ?
F1B C1A C2A 115.3(6) . . ?
F1B C1A F3B 89.9(9) . . ?
F2B C1A C2A 118.6(13) . . ?
F2B C1A F3B 100.6(14) . . ?
F2B C1A F1B 117.8(12) . . ?

loop_
_geom_bond_atom_site_label_1
_geom_bond_atom_site_label_2
_geom_bond_distance
_geom_bond_site_symmetry_2
_geom_bond_publ_flag
F3 C1 1.320(3) . ?
F2 C1 1.324(3) . ?
F1 C1 1.311(4) . ?
O1 C10 1.394(3) . ?
O1 C2 1.415(3) . ?
O4 C13 1.278(3) . ?
O4 H4 1.26(5) . ?
O5 C15 1.293(3) . ?
O5 H4 1.30(5) . ?
O3 N1 1.218(3) . ?
O2 N1 1.204(3) . ?
N1 C3 1.525(3) . ?
C3 C4 1.535(3) . ?
C3 C11 1.567(3) . ?
C3 C2 1.544(3) . ?
C4 C5 1.533(3) . ?
C4 C14 1.518(3) . ?
C4 H4B 1.02(2) . ?
C11 C12 1.524(4) . ?
C11 C22 1.520(3) . ?
C11 H11 0.95(2) . ?
C5 C10 1.393(3) . ?
C5 C6 1.405(3) . ?
C10 C9 1.375(4) . ?
C6 H6 0.9300 . ?
C6 C7 1.379(4) . ?
C13 C12 1.496(3) . ?
C13 C14 1.408(3) . ?
C2 C1 1.528(4) . ?
C2 H2 0.99(2) . ?
C12 H12C 0.94(3) . ?
C12 H12D 0.99(3) . ?
C15 C14 1.403(3) . ?
C15 C16 1.486(4) . ?
C22 C23 1.389(4) . ?
C22 C27 1.398(4) . ?
C9 H9 0.9300 . ?
C9 C8 1.371(4) . ?
C16 C17 1.374(4) . ?
C16 C21 1.380(4) . ?
C7 H7 0.9300 . ?
C7 C8 1.380(4) . ?
C23 H23 0.9300 . ?
C23 C24 1.383(4) . ?
C27 H27 0.9300 . ?
C27 C26 1.384(4) . ?
C8 H8 0.9300 . ?
C26 H26 0.9300 . ?
C26 C25 1.368(5) . ?
C24 H24 0.9300 . ?
C24 C25 1.376(5) . ?
C17 H17 0.9300 . ?
C17 C18 1.393(4) . ?
C19 H19 0.9300 . ?
C19 C20 1.362(6) . ?
C19 C18 1.361(5) . ?
C25 H25 0.9300 . ?
C20 H20 0.9300 . ?
C20 C21 1.379(5) . ?
C18 H18 0.9300 . ?
C21 H21 0.9300 . ?
O4A C13A 1.294(3) . ?
O4A H4A 1.20(4) . ?
O5A C15A 1.288(3) . ?
O5A H4A 1.34(4) . ?
O1A C10A 1.390(3) . ?
O1A C2A 1.411(4) . ?
O3A N1A 1.215(3) . ?
C14A C4A 1.516(3) . ?
C14A C13A 1.398(3) . ?
C14A C15A 1.408(3) . ?
C4A C3A 1.531(3) . ?
C4A C5A 1.524(3) . ?
C4A H4AA 0.95(2) . ?
C13A C12A 1.496(4) . ?
C11A C3A 1.563(3) . ?
C11A C22A 1.526(3) . ?
C11A C12A 1.539(4) . ?
C11A H11A 0.99(2) . ?
C16A C15A 1.499(3) . ?
C16A C17A 1.383(4) . ?
C16A C21A 1.383(4) . ?
C3A N1A 1.531(3) . ?
C3A C2A 1.541(4) . ?
C22A C23A 1.388(4) . ?
C22A C27A 1.391(4) . ?
C5A C6A 1.393(4) . ?
C5A C10A 1.386(4) . ?
N1A O2A 1.211(3) . ?
C6A H6A 0.9300 . ?
C6A C7A 1.388(4) . ?
C12A H12A 1.03(3) . ?
C12A H12B 0.97(3) . ?
C23A H23A 0.9300 . ?
C23A C24A 1.385(4) . ?
F1A C1A 1.305(6) . ?
C27A H27A 0.9300 . ?
C27A C26A 1.382(4) . ?
C9A H9A 0.9300 . ?
C9A C10A 1.389(4) . ?
C9A C8A 1.374(5) . ?
C17A H17A 0.9300 . ?
C17A C18A 1.380(4) . ?
C21A H21A 0.9300 . ?
C21A C20A 1.388(4) . ?
C26A H26A 0.9300 . ?
C26A C25A 1.369(5) . ?
C2A C1A 1.537(4) . ?
C2A H2A 0.96(2) . ?
C8A H8A 0.9300 . ?
C8A C7A 1.365(5) . ?
C7A H7A 0.9300 . ?
C20A H20A 0.9300 . ?
C20A C19A 1.376(5) . ?
F3A C1A 1.384(6) . ?
C25A H25A 0.9300 . ?
C25A C24A 1.370(5) . ?
C24A H24A 0.9300 . ?
C18A H18A 0.9300 . ?
C18A C19A 1.368(5) . ?
C19A H19A 0.9300 . ?
F2A C1A 1.237(8) . ?
C1A F3B 1.445(14) . ?
C1A F1B 1.353(11) . ?
C1A F2B 1.268(15) . ?

loop_
_geom_torsion_atom_site_label_1
_geom_torsion_atom_site_label_2
_geom_torsion_atom_site_label_3
_geom_torsion_atom_site_label_4
_geom_torsion
_geom_torsion_site_symmetry_1
_geom_torsion_site_symmetry_2
_geom_torsion_site_symmetry_3
_geom_torsion_site_symmetry_4
_geom_torsion_publ_flag
O1 C10 C9 C8 -176.7(2) . . . . ?
O1 C2 C1 F3 64.6(3) . . . . ?
O1 C2 C1 F2 -55.4(3) . . . . ?
O1 C2 C1 F1 -175.7(2) . . . . ?
O4 C13 C12 C11 -164.9(2) . . . . ?
O4 C13 C14 C4 171.8(2) . . . . ?
O4 C13 C14 C15 -16.3(4) . . . . ?
O5 C15 C14 C4 -177.9(2) . . . . ?
O5 C15 C14 C13 10.5(4) . . . . ?
O5 C15 C16 C17 119.1(3) . . . . ?
O5 C15 C16 C21 -61.6(4) . . . . ?
O3 N1 C3 C4 178.0(2) . . . . ?
O3 N1 C3 C11 -63.2(3) . . . . ?
O3 N1 C3 C2 57.4(3) . . . . ?
O2 N1 C3 C4 -1.4(3) . . . . ?
O2 N1 C3 C11 117.5(3) . . . . ?
O2 N1 C3 C2 -121.9(3) . . . . ?
N1 C3 C4 C5 -172.33(19) . . . . ?
N1 C3 C4 C14 64.0(3) . . . . ?
N1 C3 C11 C12 -60.2(3) . . . . ?
N1 C3 C11 C22 71.3(3) . . . . ?
N1 C3 C2 O1 -177.81(18) . . . . ?
N1 C3 C2 C1 58.9(3) . . . . ?
C3 C4 C5 C10 25.7(3) . . . . ?
C3 C4 C5 C6 -150.8(2) . . . . ?
C3 C4 C14 C13 33.4(3) . . . . ?
C3 C4 C14 C15 -138.1(2) . . . . ?
C3 C11 C12 C13 -44.6(3) . . . . ?
C3 C11 C22 C23 -99.2(3) . . . . ?
C3 C11 C22 C27 86.8(3) . . . . ?
C3 C2 C1 F3 -170.3(2) . . . . ?
C3 C2 C1 F2 69.8(3) . . . . ?
C3 C2 C1 F1 -50.6(3) . . . . ?
C4 C3 C11 C12 60.6(3) . . . . ?
C4 C3 C11 C22 -167.9(2) . . . . ?
C4 C3 C2 O1 61.1(2) . . . . ?
C4 C3 C2 C1 -62.3(3) . . . . ?
C4 C5 C10 O1 -0.3(4) . . . . ?
C4 C5 C10 C9 -175.3(2) . . . . ?
C4 C5 C6 C7 176.5(2) . . . . ?
C11 C3 C4 C5 68.6(2) . . . . ?
C11 C3 C4 C14 -55.1(3) . . . . ?
C11 C3 C2 O1 -59.3(3) . . . . ?
C11 C3 C2 C1 177.3(2) . . . . ?
C11 C22 C23 C24 -173.1(3) . . . . ?
C11 C22 C27 C26 173.2(2) . . . . ?
C5 C4 C14 C13 -86.9(3) . . . . ?
C5 C4 C14 C15 101.6(3) . . . . ?
C5 C10 C9 C8 -1.4(4) . . . . ?
C5 C6 C7 C8 -0.9(4) . . . . ?
C10 O1 C2 C3 -34.5(3) . . . . ?
C10 O1 C2 C1 94.0(2) . . . . ?
C10 C5 C6 C7 -0.2(4) . . . . ?
C10 C9 C8 C7 0.3(4) . . . . ?
C6 C5 C10 O1 176.4(2) . . . . ?
C6 C5 C10 C9 1.3(4) . . . . ?
C6 C7 C8 C9 0.8(4) . . . . ?
C2 O1 C10 C5 4.7(3) . . . . ?
C2 O1 C10 C9 -179.9(2) . . . . ?
C2 C3 C4 C5 -53.9(2) . . . . ?
C2 C3 C4 C14 -177.60(18) . . . . ?
C2 C3 C11 C12 -177.7(2) . . . . ?
C2 C3 C11 C22 -46.3(3) . . . . ?
C12 C11 C22 C23 31.0(3) . . . . ?
C12 C11 C22 C27 -143.1(3) . . . . ?
C12 C13 C14 C4 -16.0(4) . . . . ?
C12 C13 C14 C15 155.8(3) . . . . ?
C15 C16 C17 C18 179.5(3) . . . . ?
C15 C16 C21 C20 -178.1(3) . . . . ?
C22 C11 C12 C13 -179.4(2) . . . . ?
C22 C23 C24 C25 0.4(5) . . . . ?
C22 C27 C26 C25 0.0(4) . . . . ?
C14 C4 C5 C10 149.7(2) . . . . ?
C14 C4 C5 C6 -26.8(3) . . . . ?
C14 C13 C12 C11 22.4(4) . . . . ?
C14 C15 C16 C17 -68.0(4) . . . . ?
C14 C15 C16 C21 111.3(3) . . . . ?
C16 C15 C14 C4 9.5(4) . . . . ?
C16 C15 C14 C13 -162.1(3) . . . . ?
C16 C17 C18 C19 -0.4(5) . . . . ?
C23 C22 C27 C26 -1.2(4) . . . . ?
C23 C24 C25 C26 -1.6(5) . . . . ?
C27 C22 C23 C24 1.0(4) . . . . ?
C27 C26 C25 C24 1.4(5) . . . . ?
C17 C16 C21 C20 1.3(5) . . . . ?
C19 C20 C21 C16 -2.5(7) . . . . ?
C20 C19 C18 C17 -0.8(6) . . . . ?
C18 C19 C20 C21 2.2(7) . . . . ?
C21 C16 C17 C18 0.2(5) . . . . ?
O4A C13A C12A C11A -172.3(2) . . . . ?
O1A C2A C1A F1A -59.0(6) . . . . ?
O1A C2A C1A F3A 50.5(5) . . . . ?
O1A C2A C1A F2A 173.1(6) . . . . ?
O1A C2A C1A F3B -149.9(7) . . . . ?
O1A C2A C1A F1B 111.4(11) . . . . ?
O1A C2A C1A F2B -36.5(14) . . . . ?
C14A C4A C3A C11A -54.3(3) . . . . ?
C14A C4A C3A N1A 64.0(3) . . . . ?
C14A C4A C3A C2A -177.4(2) . . . . ?
C14A C4A C5A C6A -29.5(3) . . . . ?
C14A C4A C5A C10A 152.7(2) . . . . ?
C14A C13A C12A C11A 12.8(4) . . . . ?
C4A C14A C13A O4A 178.6(2) . . . . ?
C4A C14A C13A C12A -7.0(4) . . . . ?
C4A C14A C15A O5A -173.5(2) . . . . ?
C4A C14A C15A C16A 5.3(4) . . . . ?
C4A C3A N1A O3A 174.3(2) . . . . ?
C4A C3A N1A O2A -7.4(4) . . . . ?
C4A C3A C2A O1A 61.2(3) . . . . ?
C4A C3A C2A C1A -64.0(3) . . . . ?
C4A C5A C6A C7A -175.6(2) . . . . ?
C4A C5A C10A O1A -7.8(4) . . . . ?
C4A C5A C10A C9A 174.7(2) . . . . ?
C13A C14A C4A C3A 28.4(3) . . . . ?
C13A C14A C4A C5A -95.8(3) . . . . ?
C13A C14A C15A O5A 7.1(4) . . . . ?
C13A C14A C15A C16A -174.1(2) . . . . ?
C11A C3A N1A O3A -65.7(3) . . . . ?
C11A C3A N1A O2A 112.6(3) . . . . ?
C11A C3A C2A O1A -60.7(3) . . . . ?
C11A C3A C2A C1A 174.0(3) . . . . ?
C11A C22A C23A C24A 176.9(2) . . . . ?
C11A C22A C27A C26A -177.0(2) . . . . ?
C16A C17A C18A C19A 0.2(5) . . . . ?
C16A C21A C20A C19A 1.3(5) . . . . ?
C3A C4A C5A C6A -156.5(2) . . . . ?
C3A C4A C5A C10A 25.6(3) . . . . ?
C3A C11A C22A C23A 83.6(3) . . . . ?
C3A C11A C22A C27A -99.1(3) . . . . ?
C3A C11A C12A C13A -38.1(3) . . . . ?
C3A C2A C1A F1A 67.5(6) . . . . ?
C3A C2A C1A F3A 177.0(4) . . . . ?
C3A C2A C1A F2A -60.4(7) . . . . ?
C3A C2A C1A F3B -23.4(7) . . . . ?
C3A C2A C1A F1B -122.1(11) . . . . ?
C3A C2A C1A F2B 90.0(14) . . . . ?
C22A C11A C3A C4A -171.8(2) . . . . ?
C22A C11A C3A N1A 66.6(3) . . . . ?
C22A C11A C3A C2A -49.8(3) . . . . ?
C22A C11A C12A C13A -170.7(2) . . . . ?
C22A C23A C24A C25A 0.5(4) . . . . ?
C22A C27A C26A C25A -0.2(4) . . . . ?
C5A C4A C3A C11A 73.0(2) . . . . ?
C5A C4A C3A N1A -168.70(19) . . . . ?
C5A C4A C3A C2A -50.1(3) . . . . ?
C5A C6A C7A C8A -0.2(4) . . . . ?
N1A C3A C2A O1A -177.0(2) . . . . ?
N1A C3A C2A C1A 57.7(3) . . . . ?
C15A C14A C4A C3A -151.1(2) . . . . ?
C15A C14A C4A C5A 84.8(3) . . . . ?
C15A C14A C13A O4A -1.9(4) . . . . ?
C15A C14A C13A C12A 172.5(2) . . . . ?
C15A C16A C17A C18A -179.0(3) . . . . ?
C15A C16A C21A C20A 178.1(3) . . . . ?
C6A C5A C10A O1A 174.3(2) . . . . ?
C6A C5A C10A C9A -3.3(4) . . . . ?
C12A C11A C3A C4A 58.5(3) . . . . ?
C12A C11A C3A N1A -63.0(3) . . . . ?
C12A C11A C3A C2A -179.4(2) . . . . ?
C12A C11A C22A C23A -148.1(3) . . . . ?
C12A C11A C22A C27A 29.3(3) . . . . ?
C23A C22A C27A C26A 0.4(4) . . . . ?
C27A C22A C23A C24A -0.6(4) . . . . ?
C27A C26A C25A C24A 0.1(5) . . . . ?
C9A C8A C7A C6A -1.2(5) . . . . ?
C17A C16A C15A O5A 50.9(4) . . . . ?
C17A C16A C15A C14A -128.0(3) . . . . ?
C17A C16A C21A C20A 0.3(4) . . . . ?
C17A C18A C19A C20A 1.4(6) . . . . ?
C10A O1A C2A C3A -42.8(3) . . . . ?
C10A O1A C2A C1A 86.5(3) . . . . ?
C10A C5A C6A C7A 2.4(4) . . . . ?
C10A C9A C8A C7A 0.3(5) . . . . ?
C21A C16A C15A O5A -127.0(3) . . . . ?
C21A C16A C15A C14A 54.2(4) . . . . ?
C21A C16A C17A C18A -1.1(5) . . . . ?
C21A C20A C19A C18A -2.2(6) . . . . ?
C26A C25A C24A C23A -0.2(5) . . . . ?
C2A O1A C10A C5A 16.5(4) . . . . ?
C2A O1A C10A C9A -165.8(2) . . . . ?
C2A C3A N1A O3A 53.9(3) . . . . ?
C2A C3A N1A O2A -127.9(3) . . . . ?
C8A C9A C10A O1A -175.7(3) . . . . ?
C8A C9A C10A C5A 2.0(4) . . . . ?
